data_4030435
loop_
_publ_author_name
'Mahjoub, A.R.'
'Leopold, D.'
'Seppelt, K.'

_publ_section_title
;
 Iodine pentafluoride-hydrogen fluoride co-crystallisates, directed weak
 interactions
;
_journal_name_full 'European Journal of Solid State and Inorganic Chemistry'
_journal_page_first 635
_journal_page_last 647
_journal_volume 29
_journal_year 1992
_chemical_formula_sum 'Cs F19 H13 I3'
_chemical_formula_weight 887.69
_space_group_IT_number 62
_symmetry_cell_setting orthorhombic
_symmetry_Int_Tables_number 62
_symmetry_space_group_name_Hall '-P 2n 2a'
_symmetry_space_group_name_H-M 'P m c n'
_cell_angle_alpha 90
_cell_angle_beta 90
_cell_angle_gamma 90
_cell_formula_units_Z 4
_cell_length_a 7.276(4)
_cell_length_b 22.114(7)
_cell_length_c 9.404(5)
_cell_volume 1513.1(13)
_diffrn_ambient_temperature 117
_diffrn_radiation_probe x-ray
_diffrn_radiation_type MoK\a
_diffrn_radiation_wavelength 0.71069
_refine_ls_number_parameters 105
_refine_ls_number_reflns 1752
_refine_ls_R_factor_gt 0.096
_refine_ls_wR_factor_gt 0.078
_cod_data_source_file EJSSIC-1992-29-635-647-4.cif
_cod_data_source_block 4
_cod_original_cell_volume 1512.9
_cod_original_formula_sum 'H13 Cs F19 I3'
_cod_database_code 4030435

loop_
_symmetry_equiv_pos_site_id
_symmetry_equiv_pos_as_xyz
1 x,y,z
2 -x,1/2+y,1/2-z
3 1/2-x,1/2-y,1/2+z
4 1/2+x,-y,-z
5 -x,-y,-z
6 x,1/2-y,1/2+z
7 1/2+x,1/2+y,1/2-z
8 1/2-x,y,z

loop_
_atom_site_label
_atom_site_type_symbol
_atom_site_thermal_displace_type
_atom_site_fract_x
_atom_site_fract_y
_atom_site_fract_z
_atom_site_occupancy
_atom_site_U_iso_or_equiv
I1 I Uiso 0.25000 0.53620(10) 0.1998(2) 1.000 0.0127
F11 F Uiso 0.25000 0.6014(11) 0.0821(18) 1.000 0.0127
F12 F Uiso 0.25000 0.4974(10) 0.0268(16) 1.000 0.0127
F13 F Uiso 0.497(2) 0.5482(9) 0.1833(14) 1.000 0.0127
F14 F Uiso 0.25000 0.5991(9) 0.327(2) 1.000 0.0127
I2 I Uiso 0.25000 0.35830(10) 0.45770(10) 1.000 0.0127
F21 F Uiso 0.25000 0.2844(8) 0.5363(15) 1.000 0.0127
F22 F Uiso 0.25000 0.3082(9) 0.2934(17) 1.000 0.0127
F23 F Uiso 0.25000 0.3760(10) 0.6468(14) 1.000 0.0127
F24 F Uiso 0.5058(18) 0.3456(8) 0.4737(12) 1.000 0.0127
I3 I Uiso 0.25000 0.73590(10) 0.3349(2) 1.000 0.0127
F31 F Uiso 0.25000 0.7944(9) 0.2099(16) 1.000 0.0127
F32 F Uiso 0.4259(18) 0.7056(7) 0.2181(13) 1.000 0.0127
F33 F Uiso 0.416(2) 0.7828(7) 0.4197(12) 1.000 0.0127
F1 F Uiso 0.5450(15) 0.5775(6) 0.7615(9) 1.000 0.0127
F2 F Uiso 0.25000 0.4873(9) 0.4842(15) 1.000 0.0127
F3 F Uiso 0.25000 0.5553(9) 0.6879(14) 1.000 0.0127
Cs Cs Uiso 0.25000 0.35850(10) 0.97450(10) 1.000 0.0127

loop_
_atom_type_symbol
_atom_type_description
_atom_type_scat_dispersion_real
_atom_type_scat_dispersion_imag
_atom_type_scat_source
Cs Cs -0.3680 2.1192 ' International Tables Vol C Tables 4.2.6.8 and 6.1.1.4'
F F 0.0171 0.0103 ' International Tables Vol C Tables 4.2.6.8 and 6.1.1.4'
I I -0.4742 1.8119 ' International Tables Vol C Tables 4.2.6.8 and 6.1.1.4'

loop_
_geom_angle_atom_site_label_1
_geom_angle_atom_site_label_2
_geom_angle_atom_site_label_3
_geom_angle
_geom_angle_site_symmetry_1
_geom_angle_site_symmetry_3
_geom_angle_publ_flag
F11 I1 F12 80.3(9) . . yes
F11 I1 F13 80.4(6) . . yes
F11 I1 F14 78.2(9) . . yes
F11 I1 F13 80.4(6) . 8_555 yes
F12 I1 F13 89.6(5) . . yes
F12 I1 F14 158.5(9) . . yes
F12 I1 F13 89.6(5) . 8_555 yes
F13 I1 F14 86.9(6) . . yes
F13 I1 F13 160.6(8) . 8_555 yes
F13 I1 F14 86.9(6) 8_555 . yes
F21 I2 F22 78.7(7) . . yes
F21 I2 F23 78.1(8) . . yes
F21 I2 F24 80.3(5) . . yes
F21 I2 F24 80.3(5) . 8_555 yes
F22 I2 F23 156.8(9) . . yes
F22 I2 F24 88.7(4) . . yes
F22 I2 F24 88.7(4) . 8_555 yes
F23 I2 F24 87.4(4) . . yes
F23 I2 F24 87.4(4) . 8_555 yes
F24 I2 F24 160.6(7) . 8_555 yes
F31 I3 F32 82.3(6) . . yes
F31 I3 F33 82.5(6) . . yes
F31 I3 F32 82.3(6) . 8_555 yes
F31 I3 F33 82.5(6) . 8_555 yes
F32 I3 F33 90.4(6) . . yes
F32 I3 F32 89.7(6) . 8_555 yes
F32 I3 F33 164.7(7) . 8_555 yes
F32 I3 F33 164.7(7) 8_555 . yes
F33 I3 F33 85.4(7) . 8_555 yes
F32 I3 F33 90.4(6) 8_555 8_555 yes

loop_
_geom_bond_atom_site_label_1
_geom_bond_atom_site_label_2
_geom_bond_distance
_geom_bond_site_symmetry_2
_geom_bond_publ_flag
I1 F11 1.82(2) . yes
I1 F12 1.839(17) . yes
I1 F13 1.823(15) . yes
I1 F14 1.84(2) . yes
I1 F13 1.823(15) 8_555 yes
I2 F21 1.794(17) . yes
I2 F22 1.901(17) . yes
I2 F23 1.821(14) . yes
I2 F24 1.888(13) . yes
I2 F24 1.888(13) 8_555 yes
I3 F31 1.748(18) . yes
I3 F32 1.815(13) . yes
I3 F33 1.781(14) . yes
I3 F32 1.815(13) 8_555 yes
I3 F33 1.781(14) 8_555 yes
